data_7002082
loop_
_publ_author_name
'Schaub, Thomas'
'Backes, Marc'
'Plietzsch, Oliver'
'Radius, Udo'

_publ_section_title
;
 Facile C--S, S--H, and S--S bond cleavage using a nickel(0) NHC
 complex
;
_journal_issue 35
_journal_name_full 'Dalton Transactions'
_journal_page_first 7071
_journal_paper_doi 10.1039/b907124p
_journal_year 2009
_chemical_formula_sum 'C30 H48 N4 Ni O3 S'
_chemical_formula_weight 603.49
_chemical_name_common (iPr2Im)2(h2-Benzothiophendioxd)Ni(0)
_chemical_name_systematic
;
(iPr2Im)2(h2-Benzothiophendioxd)Ni(0)
;
_space_group_IT_number 14
_symmetry_cell_setting monoclinic
_symmetry_space_group_name_Hall '-P 2yn'
_symmetry_space_group_name_H-M 'P 1 21/n 1'
_atom_sites_solution_hydrogens geom
_atom_sites_solution_primary direct
_atom_sites_solution_secondary difmap
_cell_angle_alpha 90.00
_cell_angle_beta 93.03(2)
_cell_angle_gamma 90.00
_cell_formula_units_Z 4
_cell_length_a 14.196(3)
_cell_length_b 12.2093(16)
_cell_length_c 18.433(4)
_cell_measurement_reflns_used 8000
_cell_measurement_temperature 203(2)
_cell_measurement_theta_max 25.9
_cell_measurement_theta_min 2.45
_cell_volume 3190.4(11)
_computing_cell_refinement 'STOE X-AREA'
_computing_data_collection 'STOE X-AREA'
_computing_data_reduction 'STOE X-RED'
_computing_molecular_graphics 'SHELXL-97 (Sheldrick, 1997)'
_computing_publication_material 'SHELXL-97 (Sheldrick, 1997)'
_computing_structure_refinement 'SHELXL-97 (Sheldrick, 1997)'
_computing_structure_solution 'SHELXS-97 (Sheldrick, 1990)'
_diffrn_ambient_temperature 203(2)
_diffrn_measured_fraction_theta_full 0.882
_diffrn_measured_fraction_theta_max 0.860
_diffrn_measurement_device_type 'STOE IPDS 1'
_diffrn_measurement_method rotation
_diffrn_radiation_monochromator graphite
_diffrn_radiation_source 'fine-focus sealed tube'
_diffrn_radiation_type MoK\a
_diffrn_radiation_wavelength 0.71073
_diffrn_reflns_av_R_equivalents 0.0711
_diffrn_reflns_av_sigmaI/netI 0.0642
_diffrn_reflns_limit_h_max 17
_diffrn_reflns_limit_h_min -17
_diffrn_reflns_limit_k_max 13
_diffrn_reflns_limit_k_min -13
_diffrn_reflns_limit_l_max 15
_diffrn_reflns_limit_l_min -22
_diffrn_reflns_number 15077
_diffrn_reflns_theta_full 25.00
_diffrn_reflns_theta_max 26.16
_diffrn_reflns_theta_min 2.20
_exptl_absorpt_coefficient_mu 0.709
_exptl_absorpt_correction_type none
_exptl_crystal_colour red
_exptl_crystal_density_diffrn 1.256
_exptl_crystal_density_method 'not measured'
_exptl_crystal_description prism
_exptl_crystal_F_000 1296
_exptl_crystal_size_max 0.30
_exptl_crystal_size_mid 0.20
_exptl_crystal_size_min 0.20
_refine_diff_density_max 0.664
_refine_diff_density_min -0.583
_refine_diff_density_rms 0.136
_refine_ls_extinction_method none
_refine_ls_goodness_of_fit_ref 1.000
_refine_ls_hydrogen_treatment constr
_refine_ls_matrix_type full
_refine_ls_number_parameters 352
_refine_ls_number_reflns 5487
_refine_ls_number_restraints 0
_refine_ls_restrained_S_all 1.000
_refine_ls_R_factor_all 0.0780
_refine_ls_R_factor_gt 0.0471
_refine_ls_shift/su_max 0.001
_refine_ls_shift/su_mean 0.000
_refine_ls_structure_factor_coef Fsqd
_refine_ls_weighting_details 'calc w=1/[\s^2^(Fo^2^)+(0.1162P)^2^+0.0000P] where P=(Fo^2^+2Fc^2^)/3'
_refine_ls_weighting_scheme calc
_refine_ls_wR_factor_gt 0.1313
_refine_ls_wR_factor_ref 0.1729
_reflns_number_gt 3909
_reflns_number_total 5487
_reflns_threshold_expression >2sigma(I)
_cod_data_source_file b907124p.txt
_cod_data_source_block compound6
_cod_original_cell_volume 3190.5(9)
_cod_original_sg_symbol_H-M P2(1)/n
_cod_database_code 7002082

loop_
_symmetry_equiv_pos_as_xyz
'x, y, z'
'-x+1/2, y+1/2, -z+1/2'
'-x, -y, -z'
'x-1/2, -y-1/2, z-1/2'

loop_
_atom_site_label
_atom_site_type_symbol
_atom_site_fract_x
_atom_site_fract_y
_atom_site_fract_z
_atom_site_U_iso_or_equiv
_atom_site_adp_type
_atom_site_occupancy
_atom_site_symmetry_multiplicity
_atom_site_calc_flag
_atom_site_refinement_flags
_atom_site_disorder_assembly
_atom_site_disorder_group
Ni1 Ni 0.55526(3) 0.26504(4) 0.82629(3) 0.02434(17) Uani 1 1 d . . .
S1 S 0.69773(7) 0.26597(10) 0.95849(6) 0.0375(3) Uani 1 1 d . . .
N2 N 0.3770(2) 0.2884(3) 0.9027(2) 0.0330(8) Uani 1 1 d . . .
N3 N 0.4280(2) 0.2086(3) 0.7027(2) 0.0322(7) Uani 1 1 d . . .
N4 N 0.4819(2) 0.0617(3) 0.75131(19) 0.0313(7) Uani 1 1 d . . .
C20 C 0.6943(2) 0.2601(3) 0.8188(2) 0.0339(9) Uani 1 1 d . . .
H20A H 0.7202 0.2980 0.7767 0.041 Uiso 1 1 calc R . .
C7 C 0.4891(3) 0.5310(4) 0.8432(3) 0.0397(10) Uani 1 1 d . . .
H7A H 0.5392 0.4951 0.8164 0.048 Uiso 1 1 calc R . .
O2 O 0.6212(2) 0.2362(4) 1.0021(2) 0.0646(11) Uani 1 1 d . . .
C10 C 0.4886(2) 0.1730(3) 0.7564(2) 0.0262(8) Uani 1 1 d . . .
N1 N 0.4287(2) 0.4443(3) 0.8723(2) 0.0319(7) Uani 1 1 d . . .
O1 O 0.7729(2) 0.3281(3) 0.9958(2) 0.0622(12) Uani 1 1 d . . .
C11 C 0.3847(3) 0.1223(4) 0.6657(3) 0.0423(11) Uani 1 1 d . . .
H11A H 0.3403 0.1272 0.6262 0.051 Uiso 1 1 calc R . .
C18 C 0.3037(3) 0.3477(5) 0.7052(4) 0.0600(16) Uani 1 1 d . . .
H18A H 0.2936 0.3262 0.7548 0.090 Uiso 1 1 calc R . .
H18B H 0.2614 0.3067 0.6722 0.090 Uiso 1 1 calc R . .
H18C H 0.2914 0.4254 0.6994 0.090 Uiso 1 1 calc R . .
C12 C 0.4182(3) 0.0305(4) 0.6969(3) 0.0410(10) Uani 1 1 d . . .
H12A H 0.4013 -0.0416 0.6839 0.049 Uiso 1 1 calc R . .
C13 C 0.5336(3) -0.0168(3) 0.7991(3) 0.0402(11) Uani 1 1 d . . .
H13A H 0.5739 0.0252 0.8347 0.048 Uiso 1 1 calc R . .
C25 C 0.7838(3) 0.0589(4) 0.9538(3) 0.0380(10) Uani 1 1 d . . .
H25A H 0.7820 0.0524 1.0045 0.046 Uiso 1 1 calc R . .
C26 C 0.7455(2) 0.1490(3) 0.9184(2) 0.0302(8) Uani 1 1 d . . .
C24 C 0.8251(3) -0.0224(4) 0.9131(3) 0.0491(13) Uani 1 1 d . . .
H24A H 0.8503 -0.0855 0.9361 0.059 Uiso 1 1 calc R . .
C1 C 0.4495(2) 0.3356(3) 0.8690(2) 0.0277(8) Uani 1 1 d . . .
C21 C 0.7436(2) 0.1610(3) 0.8448(2) 0.0326(9) Uani 1 1 d . . .
C22 C 0.7877(3) 0.0801(4) 0.8052(3) 0.0423(11) Uani 1 1 d . . .
H22A H 0.7895 0.0871 0.7545 0.051 Uiso 1 1 calc R . .
C2 C 0.3463(3) 0.4632(4) 0.9066(3) 0.0446(11) Uani 1 1 d . . .
H2B H 0.3186 0.5318 0.9148 0.054 Uiso 1 1 calc R . .
C8 C 0.5358(4) 0.5959(5) 0.9050(4) 0.0569(14) Uani 1 1 d . . .
H8A H 0.5711 0.5466 0.9376 0.085 Uiso 1 1 calc R . .
H8B H 0.4880 0.6332 0.9314 0.085 Uiso 1 1 calc R . .
H8C H 0.5783 0.6494 0.8857 0.085 Uiso 1 1 calc R . .
C3 C 0.3130(3) 0.3651(4) 0.9263(3) 0.0447(11) Uani 1 1 d . . .
H3A H 0.2579 0.3512 0.9509 0.054 Uiso 1 1 calc R . .
C23 C 0.8289(3) -0.0100(4) 0.8393(3) 0.0500(13) Uani 1 1 d . . .
H23A H 0.8596 -0.0629 0.8120 0.060 Uiso 1 1 calc R . .
C5 C 0.2760(4) 0.1254(6) 0.8852(4) 0.0702(18) Uani 1 1 d . . .
H5A H 0.2660 0.1449 0.8344 0.105 Uiso 1 1 calc R . .
H5B H 0.2260 0.1564 0.9126 0.105 Uiso 1 1 calc R . .
H5C H 0.2756 0.0463 0.8901 0.105 Uiso 1 1 calc R . .
C17 C 0.4299(4) 0.3532(4) 0.6117(3) 0.0516(13) Uani 1 1 d . . .
H17A H 0.4954 0.3356 0.6046 0.077 Uiso 1 1 calc R . .
H17B H 0.4198 0.4311 0.6041 0.077 Uiso 1 1 calc R . .
H17C H 0.3896 0.3123 0.5773 0.077 Uiso 1 1 calc R . .
C4 C 0.3705(3) 0.1700(4) 0.9142(3) 0.0406(10) Uani 1 1 d . . .
H4A H 0.4201 0.1347 0.8866 0.049 Uiso 1 1 calc R . .
C16 C 0.4063(3) 0.3234(4) 0.6879(2) 0.0369(9) Uani 1 1 d . . .
H16A H 0.4474 0.3678 0.7215 0.044 Uiso 1 1 calc R . .
C9 C 0.4327(4) 0.6039(5) 0.7904(4) 0.0670(17) Uani 1 1 d . . .
H9A H 0.4037 0.5596 0.7517 0.101 Uiso 1 1 calc R . .
H9B H 0.4743 0.6574 0.7700 0.101 Uiso 1 1 calc R . .
H9C H 0.3841 0.6414 0.8158 0.101 Uiso 1 1 calc R . .
C15 C 0.5978(4) -0.0884(5) 0.7545(4) 0.0637(16) Uani 1 1 d . . .
H15A H 0.6401 -0.0421 0.7285 0.095 Uiso 1 1 calc R . .
H15B H 0.5596 -0.1317 0.7201 0.095 Uiso 1 1 calc R . .
H15C H 0.6345 -0.1368 0.7868 0.095 Uiso 1 1 calc R . .
C14 C 0.4661(4) -0.0869(4) 0.8410(3) 0.0585(14) Uani 1 1 d . . .
H14A H 0.4264 -0.0399 0.8688 0.088 Uiso 1 1 calc R . .
H14B H 0.5021 -0.1353 0.8738 0.088 Uiso 1 1 calc R . .
H14C H 0.4270 -0.1302 0.8072 0.088 Uiso 1 1 calc R . .
C6 C 0.3892(4) 0.1417(5) 0.9926(3) 0.0586(14) Uani 1 1 d . . .
H6A H 0.4499 0.1712 1.0094 0.088 Uiso 1 1 calc R . .
H6B H 0.3896 0.0628 0.9983 0.088 Uiso 1 1 calc R . .
H6C H 0.3401 0.1730 1.0209 0.088 Uiso 1 1 calc R . .
C19 C 0.6636(3) 0.3285(3) 0.8771(3) 0.0349(9) Uani 1 1 d . . .
H19A H 0.6729 0.4086 0.8731 0.042 Uiso 1 1 calc R . .
O3 O 0.0983(2) 0.2960(3) 0.0060(2) 0.0528(9) Uani 1 1 d . . .
C30 C 0.0195(4) 0.3094(6) -0.0428(4) 0.073(2) Uani 1 1 d . . .
H30A H 0.0286 0.3733 -0.0738 0.088 Uiso 1 1 calc R . .
H30B H -0.0373 0.3213 -0.0158 0.088 Uiso 1 1 calc R . .
C29 C 0.1121(4) 0.3866(6) 0.0533(4) 0.078(2) Uani 1 1 d . . .
H29A H 0.0530 0.4038 0.0759 0.093 Uiso 1 1 calc R . .
H29B H 0.1308 0.4508 0.0256 0.093 Uiso 1 1 calc R . .
C28 C 0.1844(6) 0.3618(8) 0.1088(5) 0.100(3) Uani 1 1 d . . .
H28A H 0.1934 0.4243 0.1409 0.150 Uiso 1 1 calc R . .
H28B H 0.2430 0.3456 0.0863 0.150 Uiso 1 1 calc R . .
H28C H 0.1654 0.2987 0.1366 0.150 Uiso 1 1 calc R . .
C27 C 0.0085(5) 0.2098(9) -0.0878(5) 0.097(3) Uani 1 1 d . . .
H27A H -0.0457 0.2179 -0.1216 0.145 Uiso 1 1 calc R . .
H27B H -0.0007 0.1470 -0.0567 0.145 Uiso 1 1 calc R . .
H27C H 0.0648 0.1989 -0.1145 0.145 Uiso 1 1 calc R . .

loop_
_atom_site_aniso_label
_atom_site_aniso_U_11
_atom_site_aniso_U_22
_atom_site_aniso_U_33
_atom_site_aniso_U_23
_atom_site_aniso_U_13
_atom_site_aniso_U_12
Ni1 0.0212(2) 0.0224(3) 0.0289(3) -0.00042(19) -0.00299(17) 0.00120(16)
S1 0.0305(5) 0.0463(7) 0.0347(6) -0.0120(5) -0.0067(4) 0.0076(4)
N2 0.0281(15) 0.038(2) 0.0337(19) -0.0039(14) 0.0045(13) -0.0004(12)
N3 0.0291(15) 0.029(2) 0.037(2) 0.0005(14) -0.0073(13) 0.0000(12)
N4 0.0311(15) 0.027(2) 0.0349(19) -0.0011(14) -0.0056(13) 0.0003(12)
C20 0.0257(17) 0.038(3) 0.038(2) 0.0067(18) 0.0001(15) -0.0027(14)
C7 0.043(2) 0.026(2) 0.050(3) -0.0013(18) 0.0028(18) 0.0062(16)
O2 0.0445(18) 0.100(3) 0.050(2) 0.000(2) 0.0100(16) 0.0191(18)
C10 0.0225(16) 0.026(2) 0.030(2) -0.0028(15) 0.0021(14) 0.0024(12)
N1 0.0328(15) 0.027(2) 0.035(2) -0.0049(14) -0.0010(13) 0.0064(12)
O1 0.0562(19) 0.056(2) 0.070(3) -0.0281(19) -0.0366(19) 0.0123(16)
C11 0.039(2) 0.038(3) 0.048(3) -0.007(2) -0.0125(19) -0.0040(17)
C18 0.043(2) 0.045(3) 0.091(5) 0.011(3) -0.006(3) 0.018(2)
C12 0.043(2) 0.031(3) 0.048(3) -0.0088(19) -0.0083(18) -0.0057(16)
C13 0.044(2) 0.021(2) 0.054(3) 0.0009(18) -0.0120(19) 0.0028(15)
C25 0.035(2) 0.040(3) 0.038(2) 0.0050(18) -0.0023(16) -0.0012(16)
C26 0.0236(16) 0.032(2) 0.034(2) -0.0053(16) -0.0009(14) -0.0035(13)
C24 0.040(2) 0.035(3) 0.071(4) 0.002(2) -0.007(2) 0.0087(17)
C1 0.0288(17) 0.027(2) 0.027(2) -0.0025(15) -0.0064(14) 0.0022(13)
C21 0.0196(15) 0.038(2) 0.040(2) -0.0002(17) -0.0011(14) -0.0020(13)
C22 0.0318(19) 0.063(3) 0.032(2) -0.009(2) 0.0031(16) 0.0104(18)
C2 0.038(2) 0.044(3) 0.051(3) -0.013(2) -0.0017(19) 0.0151(18)
C8 0.053(3) 0.042(3) 0.076(4) -0.017(3) -0.004(2) -0.005(2)
C3 0.032(2) 0.056(3) 0.047(3) -0.013(2) 0.0080(18) 0.0061(18)
C23 0.039(2) 0.050(3) 0.060(4) -0.020(2) -0.002(2) 0.0136(19)
C5 0.075(4) 0.072(4) 0.061(4) -0.001(3) -0.014(3) -0.038(3)
C17 0.061(3) 0.045(3) 0.046(3) 0.011(2) -0.012(2) -0.012(2)
C4 0.045(2) 0.036(3) 0.042(3) -0.0047(19) 0.0089(18) -0.0105(17)
C16 0.041(2) 0.032(3) 0.037(2) 0.0043(17) -0.0113(17) 0.0022(16)
C9 0.083(4) 0.037(3) 0.078(5) 0.014(3) -0.020(3) 0.004(2)
C15 0.048(3) 0.043(3) 0.100(5) -0.005(3) 0.001(3) 0.017(2)
C14 0.078(3) 0.034(3) 0.064(4) 0.012(2) 0.008(3) 0.004(2)
C6 0.069(3) 0.053(4) 0.053(3) 0.006(2) -0.008(3) -0.021(2)
C19 0.0281(18) 0.026(2) 0.050(3) -0.0036(17) -0.0067(16) -0.0017(14)
O3 0.0411(16) 0.062(2) 0.055(2) -0.0076(17) 0.0040(14) 0.0011(14)
C30 0.048(3) 0.098(5) 0.074(5) 0.034(4) 0.002(3) 0.000(3)
C29 0.069(4) 0.077(5) 0.090(6) -0.029(4) 0.034(3) -0.002(3)
C28 0.097(5) 0.144(8) 0.060(5) -0.043(5) 0.016(4) -0.037(5)
C27 0.064(4) 0.149(8) 0.076(5) -0.016(5) -0.014(3) -0.018(4)

loop_
_atom_type_symbol
_atom_type_description
_atom_type_scat_dispersion_real
_atom_type_scat_dispersion_imag
_atom_type_scat_source
C C 0.0033 0.0016 'International Tables Vol C Tables 4.2.6.8 and 6.1.1.4'
H H 0.0000 0.0000 'International Tables Vol C Tables 4.2.6.8 and 6.1.1.4'
N N 0.0061 0.0033 'International Tables Vol C Tables 4.2.6.8 and 6.1.1.4'
O O 0.0106 0.0060 'International Tables Vol C Tables 4.2.6.8 and 6.1.1.4'
S S 0.1246 0.1234 'International Tables Vol C Tables 4.2.6.8 and 6.1.1.4'
Ni Ni 0.3393 1.1124 'International Tables Vol C Tables 4.2.6.8 and 6.1.1.4'

loop_
_geom_angle_atom_site_label_1
_geom_angle_atom_site_label_2
_geom_angle_atom_site_label_3
_geom_angle
_geom_angle_site_symmetry_1
_geom_angle_site_symmetry_3
_geom_angle_publ_flag
C10 Ni1 C19 156.40(17) . . ?
C10 Ni1 C1 99.70(15) . . ?
C19 Ni1 C1 103.89(17) . . ?
C10 Ni1 C20 113.06(17) . . ?
C19 Ni1 C20 43.40(18) . . ?
C1 Ni1 C20 146.82(17) . . ?
O2 S1 O1 115.3(3) . . ?
O2 S1 C19 114.4(2) . . ?
O1 S1 C19 110.2(2) . . ?
O2 S1 C26 110.5(2) . . ?
O1 S1 C26 109.44(19) . . ?
C19 S1 C26 95.2(2) . . ?
C1 N2 C3 112.4(4) . . ?
C1 N2 C4 122.7(3) . . ?
C3 N2 C4 124.9(4) . . ?
C10 N3 C11 111.5(3) . . ?
C10 N3 C16 124.6(3) . . ?
C11 N3 C16 123.9(3) . . ?
C10 N4 C12 111.7(3) . . ?
C10 N4 C13 125.2(3) . . ?
C12 N4 C13 123.2(4) . . ?
C19 C20 C21 113.0(4) . . ?
C19 C20 Ni1 65.9(2) . . ?
C21 C20 Ni1 117.5(3) . . ?
C19 C20 H20A 116.8 . . ?
C21 C20 H20A 116.8 . . ?
Ni1 C20 H20A 116.8 . . ?
N1 C7 C8 109.9(4) . . ?
N1 C7 C9 110.9(4) . . ?
C8 C7 C9 111.8(5) . . ?
N1 C7 H7A 108.0 . . ?
C8 C7 H7A 108.0 . . ?
C9 C7 H7A 108.0 . . ?
N3 C10 N4 103.3(3) . . ?
N3 C10 Ni1 125.2(3) . . ?
N4 C10 Ni1 131.3(3) . . ?
C1 N1 C2 112.1(4) . . ?
C1 N1 C7 123.3(3) . . ?
C2 N1 C7 124.6(4) . . ?
C12 C11 N3 106.8(4) . . ?
C12 C11 H11A 126.6 . . ?
N3 C11 H11A 126.6 . . ?
C16 C18 H18A 109.5 . . ?
C16 C18 H18B 109.5 . . ?
H18A C18 H18B 109.5 . . ?
C16 C18 H18C 109.5 . . ?
H18A C18 H18C 109.5 . . ?
H18B C18 H18C 109.5 . . ?
C11 C12 N4 106.8(4) . . ?
C11 C12 H12A 126.6 . . ?
N4 C12 H12A 126.6 . . ?
N4 C13 C14 111.2(4) . . ?
N4 C13 C15 110.1(4) . . ?
C14 C13 C15 111.0(4) . . ?
N4 C13 H13A 108.1 . . ?
C14 C13 H13A 108.1 . . ?
C15 C13 H13A 108.1 . . ?
C26 C25 C24 118.8(4) . . ?
C26 C25 H25A 120.6 . . ?
C24 C25 H25A 120.6 . . ?
C21 C26 C25 123.0(4) . . ?
C21 C26 S1 110.1(3) . . ?
C25 C26 S1 126.9(4) . . ?
C23 C24 C25 119.7(4) . . ?
C23 C24 H24A 120.2 . . ?
C25 C24 H24A 120.2 . . ?
N2 C1 N1 102.8(3) . . ?
N2 C1 Ni1 128.4(3) . . ?
N1 C1 Ni1 128.9(3) . . ?
C26 C21 C22 117.3(4) . . ?
C26 C21 C20 113.4(4) . . ?
C22 C21 C20 129.3(4) . . ?
C23 C22 C21 121.0(4) . . ?
C23 C22 H22A 119.5 . . ?
C21 C22 H22A 119.5 . . ?
C3 C2 N1 107.0(4) . . ?
C3 C2 H2B 126.5 . . ?
N1 C2 H2B 126.5 . . ?
C7 C8 H8A 109.5 . . ?
C7 C8 H8B 109.5 . . ?
H8A C8 H8B 109.5 . . ?
C7 C8 H8C 109.5 . . ?
H8A C8 H8C 109.5 . . ?
H8B C8 H8C 109.5 . . ?
C2 C3 N2 105.7(4) . . ?
C2 C3 H3A 127.1 . . ?
N2 C3 H3A 127.1 . . ?
C24 C23 C22 120.1(4) . . ?
C24 C23 H23A 120.0 . . ?
C22 C23 H23A 120.0 . . ?
C4 C5 H5A 109.5 . . ?
C4 C5 H5B 109.5 . . ?
H5A C5 H5B 109.5 . . ?
C4 C5 H5C 109.5 . . ?
H5A C5 H5C 109.5 . . ?
H5B C5 H5C 109.5 . . ?
C16 C17 H17A 109.5 . . ?
C16 C17 H17B 109.5 . . ?
H17A C17 H17B 109.5 . . ?
C16 C17 H17C 109.5 . . ?
H17A C17 H17C 109.5 . . ?
H17B C17 H17C 109.5 . . ?
N2 C4 C6 111.0(4) . . ?
N2 C4 C5 111.3(4) . . ?
C6 C4 C5 111.5(4) . . ?
N2 C4 H4A 107.6 . . ?
C6 C4 H4A 107.6 . . ?
C5 C4 H4A 107.6 . . ?
N3 C16 C17 110.6(4) . . ?
N3 C16 C18 109.9(4) . . ?
C17 C16 C18 114.0(4) . . ?
N3 C16 H16A 107.4 . . ?
C17 C16 H16A 107.4 . . ?
C18 C16 H16A 107.4 . . ?
C7 C9 H9A 109.5 . . ?
C7 C9 H9B 109.5 . . ?
H9A C9 H9B 109.5 . . ?
C7 C9 H9C 109.5 . . ?
H9A C9 H9C 109.5 . . ?
H9B C9 H9C 109.5 . . ?
C13 C15 H15A 109.5 . . ?
C13 C15 H15B 109.5 . . ?
H15A C15 H15B 109.5 . . ?
C13 C15 H15C 109.5 . . ?
H15A C15 H15C 109.5 . . ?
H15B C15 H15C 109.5 . . ?
C13 C14 H14A 109.5 . . ?
C13 C14 H14B 109.5 . . ?
H14A C14 H14B 109.5 . . ?
C13 C14 H14C 109.5 . . ?
H14A C14 H14C 109.5 . . ?
H14B C14 H14C 109.5 . . ?
C4 C6 H6A 109.5 . . ?
C4 C6 H6B 109.5 . . ?
H6A C6 H6B 109.5 . . ?
C4 C6 H6C 109.5 . . ?
H6A C6 H6C 109.5 . . ?
H6B C6 H6C 109.5 . . ?
C20 C19 S1 107.9(3) . . ?
C20 C19 Ni1 70.7(2) . . ?
S1 C19 Ni1 115.1(2) . . ?
C20 C19 H19A 117.9 . . ?
S1 C19 H19A 117.9 . . ?
Ni1 C19 H19A 117.9 . . ?
C30 O3 C29 112.4(5) . . ?
O3 C30 C27 108.6(6) . . ?
O3 C30 H30A 110.0 . . ?
C27 C30 H30A 110.0 . . ?
O3 C30 H30B 110.0 . . ?
C27 C30 H30B 110.0 . . ?
H30A C30 H30B 108.3 . . ?
O3 C29 C28 110.1(6) . . ?
O3 C29 H29A 109.6 . . ?
C28 C29 H29A 109.6 . . ?
O3 C29 H29B 109.6 . . ?
C28 C29 H29B 109.6 . . ?
H29A C29 H29B 108.2 . . ?
C29 C28 H28A 109.5 . . ?
C29 C28 H28B 109.5 . . ?
H28A C28 H28B 109.5 . . ?
C29 C28 H28C 109.5 . . ?
H28A C28 H28C 109.5 . . ?
H28B C28 H28C 109.5 . . ?
C30 C27 H27A 109.5 . . ?
C30 C27 H27B 109.5 . . ?
H27A C27 H27B 109.5 . . ?
C30 C27 H27C 109.5 . . ?
H27A C27 H27C 109.5 . . ?
H27B C27 H27C 109.5 . . ?

loop_
_geom_bond_atom_site_label_1
_geom_bond_atom_site_label_2
_geom_bond_distance
_geom_bond_site_symmetry_2
_geom_bond_publ_flag
Ni1 C10 1.920(4) . ?
Ni1 C19 1.922(4) . ?
Ni1 C1 1.934(4) . ?
Ni1 C20 1.987(4) . ?
S1 O2 1.432(4) . ?
S1 O1 1.452(3) . ?
S1 C19 1.729(5) . ?
S1 C26 1.760(4) . ?
N2 C1 1.359(5) . ?
N2 C3 1.390(6) . ?
N2 C4 1.466(6) . ?
N3 C10 1.349(5) . ?
N3 C11 1.382(5) . ?
N3 C16 1.457(6) . ?
N4 C10 1.365(5) . ?
N4 C12 1.368(5) . ?
N4 C13 1.471(5) . ?
C20 C19 1.447(6) . ?
C20 C21 1.466(6) . ?
C20 H20A 0.9900 . ?
C7 N1 1.481(6) . ?
C7 C8 1.512(7) . ?
C7 C9 1.515(7) . ?
C7 H7A 0.9900 . ?
N1 C1 1.362(5) . ?
N1 C2 1.379(6) . ?
C11 C12 1.335(7) . ?
C11 H11A 0.9400 . ?
C18 C16 1.536(7) . ?
C18 H18A 0.9700 . ?
C18 H18B 0.9700 . ?
C18 H18C 0.9700 . ?
C12 H12A 0.9400 . ?
C13 C14 1.525(7) . ?
C13 C15 1.533(7) . ?
C13 H13A 0.9900 . ?
C25 C26 1.376(6) . ?
C25 C24 1.393(7) . ?
C25 H25A 0.9400 . ?
C26 C21 1.363(6) . ?
C24 C23 1.373(8) . ?
C24 H24A 0.9400 . ?
C21 C22 1.395(6) . ?
C22 C23 1.382(7) . ?
C22 H22A 0.9400 . ?
C2 C3 1.345(8) . ?
C2 H2B 0.9400 . ?
C8 H8A 0.9700 . ?
C8 H8B 0.9700 . ?
C8 H8C 0.9700 . ?
C3 H3A 0.9400 . ?
C23 H23A 0.9400 . ?
C5 C4 1.519(6) . ?
C5 H5A 0.9700 . ?
C5 H5B 0.9700 . ?
C5 H5C 0.9700 . ?
C17 C16 1.506(7) . ?
C17 H17A 0.9700 . ?
C17 H17B 0.9700 . ?
C17 H17C 0.9700 . ?
C4 C6 1.495(8) . ?
C4 H4A 0.9900 . ?
C16 H16A 0.9900 . ?
C9 H9A 0.9700 . ?
C9 H9B 0.9700 . ?
C9 H9C 0.9700 . ?
C15 H15A 0.9700 . ?
C15 H15B 0.9700 . ?
C15 H15C 0.9700 . ?
C14 H14A 0.9700 . ?
C14 H14B 0.9700 . ?
C14 H14C 0.9700 . ?
C6 H6A 0.9700 . ?
C6 H6B 0.9700 . ?
C6 H6C 0.9700 . ?
C19 H19A 0.9900 . ?
O3 C30 1.407(7) . ?
O3 C29 1.416(8) . ?
C30 C27 1.476(12) . ?
C30 H30A 0.9800 . ?
C30 H30B 0.9800 . ?
C29 C28 1.443(12) . ?
C29 H29A 0.9800 . ?
C29 H29B 0.9800 . ?
C28 H28A 0.9700 . ?
C28 H28B 0.9700 . ?
C28 H28C 0.9700 . ?
C27 H27A 0.9700 . ?
C27 H27B 0.9700 . ?
C27 H27C 0.9700 . ?
